data_7022357
loop_
_publ_author_name
'Kreye, Markus'
'Gl\"ockner, Andreas'
'Daniliuc, Constantin G.'
'Freytag, Matthias'
'Jones, Peter G.'
'Tamm, Matthias'
'Walter, Marc D.'

_publ_section_title
;
 Sterically encumbered pyrrolyl ligands and their incorporation into the
 cycloheptatrienyl zirconium coordination sphere.
;
_journal_issue 6
_journal_name_full 'Dalton transactions (Cambridge, England : 2003)'
_journal_page_first 2192
_journal_page_last 2200
_journal_paper_doi 10.1039/c2dt32433d
_journal_volume 42
_journal_year 2013
_chemical_formula_sum 'C14 H25 N'
_chemical_formula_weight 207.35
_chemical_name_systematic
;
?
;
_space_group_IT_number 19
_symmetry_cell_setting orthorhombic
_symmetry_space_group_name_Hall 'P 2ac 2ab'
_symmetry_space_group_name_H-M 'P 21 21 21'
_atom_sites_solution_hydrogens geom
_atom_sites_solution_primary direct
_atom_sites_solution_secondary difmap
_audit_creation_method SHELXL-97
_cell_angle_alpha 90.00
_cell_angle_beta 90.00
_cell_angle_gamma 90.00
_cell_formula_units_Z 4
_cell_length_a 7.5358(2)
_cell_length_b 10.7021(2)
_cell_length_c 16.7625(3)
_cell_measurement_reflns_used 38748
_cell_measurement_temperature 100(2)
_cell_measurement_theta_max 75.7279
_cell_measurement_theta_min 4.1274
_cell_volume 1351.88(5)
_computing_cell_refinement
;
CrysAlisPro, Oxford Diffraction Ltd.,
Version 1.171.35.21 (release 20-01-2012 CrysAlis171 .NET)
(compiled Jan 23 2012,18:06:46)
;
_computing_data_collection
;
CrysAlisPro, Oxford Diffraction Ltd.,
Version 1.171.35.21 (release 20-01-2012 CrysAlis171 .NET)
(compiled Jan 23 2012,18:06:46)
;
_computing_data_reduction
;
CrysAlisPro, Oxford Diffraction Ltd.,
Version 1.171.35.21 (release 20-01-2012 CrysAlis171 .NET)
(compiled Jan 23 2012,18:06:46)
;
_computing_molecular_graphics 'Bruker XP'
_computing_publication_material SHELXL-97
_computing_structure_refinement 'SHELXL-97 (Sheldrick, 1997)'
_computing_structure_solution 'SHELXS-97 (Sheldrick, 1990)'
_diffrn_ambient_temperature 100(2)
_diffrn_detector_area_resol_mean 10.3543
_diffrn_measured_fraction_theta_full 1.000
_diffrn_measured_fraction_theta_max 0.999
_diffrn_measurement_device_type 'Oxford Diffraction Xcalibur, Atlas, Nova'
_diffrn_measurement_method '\w scans'
_diffrn_radiation_monochromator mirror
_diffrn_radiation_source 'Nova (Cu) X-ray Source'
_diffrn_radiation_type 'Cu K\a'
_diffrn_radiation_wavelength 1.54184
_diffrn_reflns_av_R_equivalents 0.0239
_diffrn_reflns_av_sigmaI/netI 0.0053
_diffrn_reflns_limit_h_max 9
_diffrn_reflns_limit_h_min -9
_diffrn_reflns_limit_k_max 13
_diffrn_reflns_limit_k_min -13
_diffrn_reflns_limit_l_max 21
_diffrn_reflns_limit_l_min -21
_diffrn_reflns_number 46839
_diffrn_reflns_theta_full 75.00
_diffrn_reflns_theta_max 75.92
_diffrn_reflns_theta_min 4.90
_exptl_absorpt_coefficient_mu 0.428
_exptl_absorpt_correction_T_max 1.00000
_exptl_absorpt_correction_T_min 0.62675
_exptl_absorpt_correction_type multi-scan
_exptl_absorpt_process_details
;
CrysAlisPro, Oxford Diffraction Ltd.,
Version 1.171.35.21 (release 20-01-2012 CrysAlis171 .NET)
(compiled Jan 23 2012,18:06:46)
;
_exptl_crystal_colour colourless
_exptl_crystal_density_diffrn 1.019
_exptl_crystal_density_method 'not measured'
_exptl_crystal_description block
_exptl_crystal_F_000 464
_exptl_crystal_size_max 0.25
_exptl_crystal_size_mid 0.20
_exptl_crystal_size_min 0.20
_refine_diff_density_max 0.163
_refine_diff_density_min -0.183
_refine_diff_density_rms 0.037
_refine_ls_abs_structure_details 'Flack H D (1983), Acta Cryst. A39, 876-881'
_refine_ls_abs_structure_Flack -1.3(6)
_refine_ls_extinction_method none
_refine_ls_goodness_of_fit_ref 1.087
_refine_ls_hydrogen_treatment mixed
_refine_ls_matrix_type full
_refine_ls_number_parameters 148
_refine_ls_number_reflns 1646
_refine_ls_number_restraints 0
_refine_ls_restrained_S_all 1.087
_refine_ls_R_factor_all 0.0315
_refine_ls_R_factor_gt 0.0314
_refine_ls_shift/su_max 0.000
_refine_ls_shift/su_mean 0.000
_refine_ls_structure_factor_coef Fsqd
_refine_ls_weighting_details 'calc w=1/[\s^2^(Fo^2^)+(0.0520P)^2^+0.2076P] where P=(Fo^2^+2Fc^2^)/3'
_refine_ls_weighting_scheme calc
_refine_ls_wR_factor_gt 0.0832
_refine_ls_wR_factor_ref 0.0833
_reflns_number_gt 1638
_reflns_number_total 1646
_reflns_threshold_expression >2sigma(I)
_cod_data_source_file c2dt32433d.txt
_cod_data_source_block mk73
_cod_database_code 7022357

loop_
_symmetry_equiv_pos_as_xyz
'x, y, z'
'-x+1/2, -y, z+1/2'
'-x, y+1/2, -z+1/2'
'x+1/2, -y+1/2, -z'

loop_
_atom_site_label
_atom_site_type_symbol
_atom_site_fract_x
_atom_site_fract_y
_atom_site_fract_z
_atom_site_U_iso_or_equiv
_atom_site_adp_type
_atom_site_occupancy
_atom_site_symmetry_multiplicity
_atom_site_calc_flag
_atom_site_refinement_flags
N N 0.52489(15) 0.34592(10) 0.37911(6) 0.0184(2) Uani 1 1 d .
H1 H 0.628(3) 0.3040(17) 0.3804(10) 0.028(4) Uiso 1 1 d .
C1 C 0.40265(17) 0.33318(11) 0.31849(7) 0.0183(3) Uani 1 1 d .
C2 C 0.25775(17) 0.40423(11) 0.33948(7) 0.0187(3) Uani 1 1 d .
C3 C 0.29592(17) 0.46249(11) 0.41480(7) 0.0185(3) Uani 1 1 d .
C4 C 0.46311(17) 0.42389(11) 0.43821(7) 0.0178(3) Uani 1 1 d .
C5 C 0.44480(18) 0.25524(11) 0.24468(7) 0.0202(3) Uani 1 1 d .
C6 C 0.6330(2) 0.20216(16) 0.24934(9) 0.0346(4) Uani 1 1 d .
H6A H 0.7184 0.2709 0.2536 0.052 Uiso 1 1 calc R
H6B H 0.6580 0.1535 0.2011 0.052 Uiso 1 1 calc R
H6C H 0.6433 0.1481 0.2963 0.052 Uiso 1 1 calc R
C7 C 0.3153(2) 0.14520(13) 0.23675(9) 0.0288(3) Uani 1 1 d .
H7A H 0.3488 0.0941 0.1906 0.043 Uiso 1 1 calc R
H7B H 0.1946 0.1772 0.2293 0.043 Uiso 1 1 calc R
H7C H 0.3200 0.0941 0.2852 0.043 Uiso 1 1 calc R
C8 C 0.4327(2) 0.33673(13) 0.16937(8) 0.0299(3) Uani 1 1 d .
H8A H 0.5171 0.4061 0.1735 0.045 Uiso 1 1 calc R
H8B H 0.3120 0.3700 0.1642 0.045 Uiso 1 1 calc R
H8C H 0.4611 0.2861 0.1224 0.045 Uiso 1 1 calc R
C9 C 0.08672(18) 0.42205(13) 0.29507(8) 0.0246(3) Uani 1 1 d .
H9A H 0.0831 0.3652 0.2493 0.037 Uiso 1 1 calc R
H9B H 0.0786 0.5086 0.2763 0.037 Uiso 1 1 calc R
H9C H -0.0133 0.4041 0.3307 0.037 Uiso 1 1 calc R
C10 C 0.17297(19) 0.55121(13) 0.45675(8) 0.0263(3) Uani 1 1 d .
H10A H 0.2424 0.6170 0.4828 0.039 Uiso 1 1 calc R
H10B H 0.1042 0.5056 0.4969 0.039 Uiso 1 1 calc R
H10C H 0.0920 0.5890 0.4179 0.039 Uiso 1 1 calc R
C11 C 0.57152(18) 0.44978(12) 0.51284(7) 0.0212(3) Uani 1 1 d .
C12 C 0.4647(2) 0.41391(15) 0.58731(7) 0.0294(3) Uani 1 1 d .
H12A H 0.4421 0.3237 0.5870 0.044 Uiso 1 1 calc R
H12B H 0.3516 0.4590 0.5873 0.044 Uiso 1 1 calc R
H12C H 0.5324 0.4361 0.6352 0.044 Uiso 1 1 calc R
C13 C 0.6223(2) 0.58932(13) 0.51683(10) 0.0352(4) Uani 1 1 d .
H13A H 0.5143 0.6402 0.5185 0.053 Uiso 1 1 calc R
H13B H 0.6921 0.6116 0.4696 0.053 Uiso 1 1 calc R
H13C H 0.6928 0.6048 0.5650 0.053 Uiso 1 1 calc R
C14 C 0.74292(19) 0.37318(14) 0.51317(8) 0.0261(3) Uani 1 1 d .
H14A H 0.8141 0.3947 0.4662 0.039 Uiso 1 1 calc R
H14B H 0.7139 0.2839 0.5119 0.039 Uiso 1 1 calc R
H14C H 0.8106 0.3918 0.5616 0.039 Uiso 1 1 calc R

loop_
_atom_site_aniso_label
_atom_site_aniso_U_11
_atom_site_aniso_U_22
_atom_site_aniso_U_33
_atom_site_aniso_U_23
_atom_site_aniso_U_13
_atom_site_aniso_U_12
N 0.0216(5) 0.0176(5) 0.0159(5) -0.0010(4) -0.0014(4) 0.0027(5)
C1 0.0237(6) 0.0168(5) 0.0145(5) 0.0008(4) -0.0015(5) -0.0015(5)
C2 0.0222(6) 0.0174(5) 0.0165(5) 0.0014(5) -0.0009(5) -0.0012(5)
C3 0.0226(6) 0.0162(5) 0.0166(5) 0.0011(4) 0.0017(5) -0.0001(5)
C4 0.0233(6) 0.0153(5) 0.0146(5) 0.0001(4) 0.0006(5) -0.0008(5)
C5 0.0266(6) 0.0181(6) 0.0160(5) -0.0031(5) 0.0001(5) -0.0004(5)
C6 0.0333(8) 0.0412(8) 0.0294(8) -0.0176(7) -0.0024(7) 0.0104(7)
C7 0.0419(8) 0.0211(6) 0.0236(6) -0.0039(5) 0.0016(6) -0.0068(6)
C8 0.0486(9) 0.0236(6) 0.0175(6) -0.0005(5) 0.0045(6) -0.0036(7)
C9 0.0232(6) 0.0280(6) 0.0227(6) 0.0003(5) -0.0025(5) 0.0001(6)
C10 0.0265(6) 0.0268(6) 0.0255(6) -0.0061(6) 0.0024(6) 0.0034(6)
C11 0.0273(6) 0.0198(6) 0.0166(5) -0.0007(5) -0.0035(5) -0.0005(5)
C12 0.0328(7) 0.0396(8) 0.0157(6) -0.0013(6) 0.0008(5) 0.0031(7)
C13 0.0498(9) 0.0226(7) 0.0330(7) -0.0025(6) -0.0164(7) -0.0046(7)
C14 0.0258(6) 0.0324(7) 0.0202(6) 0.0008(5) -0.0034(5) 0.0015(6)

loop_
_atom_type_symbol
_atom_type_description
_atom_type_scat_dispersion_real
_atom_type_scat_dispersion_imag
_atom_type_scat_source
C C 0.0181 0.0091 'International Tables Vol C Tables 4.2.6.8 and 6.1.1.4'
H H 0.0000 0.0000 'International Tables Vol C Tables 4.2.6.8 and 6.1.1.4'
N N 0.0311 0.0180 'International Tables Vol C Tables 4.2.6.8 and 6.1.1.4'

loop_
_geom_angle_atom_site_label_1
_geom_angle_atom_site_label_2
_geom_angle_atom_site_label_3
_geom_angle
C4 N C1 111.38(11)
C2 C1 N 106.68(10)
C2 C1 C5 132.42(11)
N C1 C5 120.85(11)
C1 C2 C3 107.79(11)
C1 C2 C9 128.66(11)
C3 C2 C9 123.55(12)
C4 C3 C2 107.58(11)
C4 C3 C10 128.19(12)
C2 C3 C10 124.21(12)
N C4 C3 106.56(11)
N C4 C11 121.41(11)
C3 C4 C11 131.99(11)
C1 C5 C6 110.77(11)
C1 C5 C7 110.94(11)
C6 C5 C7 107.98(11)
C1 C5 C8 110.09(10)
C6 C5 C8 107.92(12)
C7 C5 C8 109.05(11)
C4 C11 C14 111.05(10)
C4 C11 C12 110.02(11)
C14 C11 C12 107.81(11)
C4 C11 C13 110.20(11)
C14 C11 C13 108.00(12)
C12 C11 C13 109.70(12)

loop_
_geom_bond_atom_site_label_1
_geom_bond_atom_site_label_2
_geom_bond_distance
N C4 1.3764(16)
N C1 1.3784(16)
C1 C2 1.3763(18)
C1 C5 1.5256(16)
C2 C3 1.4372(16)
C2 C9 1.5006(18)
C3 C4 1.3827(17)
C3 C10 1.5015(18)
C4 C11 1.5196(17)
C5 C6 1.530(2)
C5 C7 1.5351(19)
C5 C8 1.5369(18)
C11 C14 1.5299(19)
C11 C12 1.5339(18)
C11 C13 1.5431(18)

loop_
_geom_torsion_atom_site_label_1
_geom_torsion_atom_site_label_2
_geom_torsion_atom_site_label_3
_geom_torsion_atom_site_label_4
_geom_torsion
C4 N C1 C2 -0.44(14)
C4 N C1 C5 177.52(10)
N C1 C2 C3 0.70(13)
C5 C1 C2 C3 -176.92(12)
N C1 C2 C9 -179.24(12)
C5 C1 C2 C9 3.1(2)
C1 C2 C3 C4 -0.72(13)
C9 C2 C3 C4 179.22(11)
C1 C2 C3 C10 177.89(12)
C9 C2 C3 C10 -2.17(19)
C1 N C4 C3 -0.02(13)
C1 N C4 C11 178.13(11)
C2 C3 C4 N 0.45(13)
C10 C3 C4 N -178.09(12)
C2 C3 C4 C11 -177.43(12)
C10 C3 C4 C11 4.0(2)
C2 C1 C5 C6 175.82(14)
N C1 C5 C6 -1.53(16)
C2 C1 C5 C7 -64.27(17)
N C1 C5 C7 118.38(13)
C2 C1 C5 C8 56.53(18)
N C1 C5 C8 -120.82(13)
N C4 C11 C14 -3.41(16)
C3 C4 C11 C14 174.20(12)
N C4 C11 C12 -122.68(13)
C3 C4 C11 C12 54.93(17)
N C4 C11 C13 116.23(14)
C3 C4 C11 C13 -66.16(18)
